data_1566973
loop_
_publ_author_name
'Schlesinger, Carina'
'Fitterer, Arnd'
'Buchsbaum, Christian'
'Habermehl, Stefan'
'Chierotti, Michele R.'
'Nervi, Carlo'
'Schmidt, Martin U.'

_publ_section_title
;
 Ambiguous structure determination from powder data: four different
 structural models of 4,11-difluoroquinacridone with similar X-ray powder
 patterns, fit to the PDF, SSNMR and DFT-D
;
_journal_coeditor_code LT5047SUP1
_journal_issue 4
_journal_name_full IUCrJ
_journal_paper_doi 10.1107/S2052252522004237
_journal_volume 9
_journal_year 2022
_chemical_formula_moiety 'C20 H10 F2 N2 O2'
_chemical_formula_sum 'C20 H10 F2 N2 O2'
_chemical_formula_weight 348.3016
_chemical_name_common
;
4,11-Difluoro-quinacridone
Model C from Rietveld refinement
Attention! This is a wrong structural model, 
which fits quite well to the powder data, 
fits well to the pair-distribution function,
and agrees with solid-state NMR data, 
but has an unfavourable lattice energy. 
Further discussion see publication.
;
_chemical_name_systematic '4,11-Difluoroquino[2,3-b]acridine-7,14(5H,12H)-dione, wrong structural model A'
_space_group_crystal_system triclinic
_space_group_IT_number 2
_space_group_name_Hall '-P 1'
_space_group_name_H-M_alt 'P -1'
_cell_angle_alpha 102.713(16)
_cell_angle_beta 86.084(14)
_cell_angle_gamma 105.939(16)
_cell_formula_units_Z 1
_cell_length_a 3.88540(45)
_cell_length_b 7.0333(10)
_cell_length_c 14.1014(29)
_cell_measurement_temperature 300
_cell_measurement_theta_max 79.9900
_cell_measurement_theta_min 4.50000
_cell_volume 361.44(11)
_computing_cell_refinement TOPAS-Academic
_computing_data_collection '<i>WINX^POW^</i> (Stoe & Cie, 2004)'
_computing_data_reduction '<i>WINX^POW^</i> (Stoe & Cie, 2004)'
_computing_molecular_graphics '<i>Mercury</i> (Macrae <i>et al.</i>, 2008)'
_computing_structure_refinement TOPAS-Academic
_computing_structure_solution FIDEL
_diffrn_ambient_temperature 300
_diffrn_measurement_device_type STOE-Stadi-P
_diffrn_radiation_monochromator Ge(111)
_diffrn_radiation_type 'Cu K\a~1~'
_diffrn_radiation_wavelength 1.54056
_exptl_absorpt_coefficient_mu 1.039
_exptl_crystal_density_diffrn 1.600
_exptl_crystal_description powder
_exptl_crystal_F_000 178
_pd_calc_method 'Rietveld Refinement'
_pd_char_colour orange
_pd_char_particle_morphology powder
_pd_meas_2theta_range_inc 0.010000
_pd_meas_2theta_range_max 79.9900
_pd_meas_2theta_range_min 2.00000
_pd_meas_number_of_points 7800
_pd_meas_scan_method cont
_pd_proc_2theta_range_inc 0.010000
_pd_proc_2theta_range_max 79.9900
_pd_proc_2theta_range_min 4.50000
_pd_proc_ls_background_function 'Chebyshev function with 20 terms'
_pd_proc_ls_pref_orient_corr none
_pd_proc_ls_profile_function 'fundamental parameters'
_pd_proc_ls_prof_R_factor 0.16099
_pd_proc_ls_prof_wR_expected 0.02275
_pd_proc_ls_prof_wR_factor 0.17676
_pd_proc_wavelength 1.54056
_pd_spec_mounting 'prepared between polymer films '
_pd_spec_mount_mode transmission
_refine_ls_extinction_method none
_refine_ls_goodness_of_fit_all 7.768
_refine_ls_hydrogen_treatment refxyz
_refine_ls_matrix_type fullcycle
_refine_ls_number_constraints 0
_refine_ls_number_restraints 60
_refine_ls_R_factor_all 0.01941
_refine_ls_shift/su_max 0.001
_refine_ls_weighting_details w=1/\s[Y~obs~]^2^
_refine_ls_weighting_scheme sigma
_cod_data_source_file lt5047.cif
_cod_data_source_block DFQ_model_C_Rietveld
_cod_database_code 1566973

loop_
_symmetry_equiv_pos_as_xyz
'-x, -y, -z'
'x, y, z'

loop_
_atom_site_label
_atom_site_type_symbol
_atom_site_symmetry_multiplicity
_atom_site_fract_x
_atom_site_fract_y
_atom_site_fract_z
_atom_site_occupancy
_atom_site_B_iso_or_equiv
_atom_site_U_iso_or_equiv
C13 C 0 0.0940(21) 0.20440(59) -0.01121(30) 1 3.09(18) 0.03909
C11 C 0 -0.0688(20) 0.15331(53) 0.07504(30) 1 3.09(18) 0.03909
C12 C 0 -0.1547(21) -0.05327(51) 0.08686(32) 1 3.09(18) 0.03909
H18 H 0 0.1527(69) 0.3560(26) -0.0263(22) 1 3.70(22) 0.04691
C10 C 0 -0.1757(20) 0.30114(63) 0.15271(35) 1 3.09(18) 0.03909
N3 N 0 -0.3216(19) -0.11487(59) 0.17185(34) 1 3.09(18) 0.03909
C9 C 0 -0.3677(18) 0.22741(63) 0.23526(35) 1 3.09(18) 0.03909
O2 O 0 -0.1555(31) 0.47485(92) 0.13863(53) 1 3.09(18) 0.03909
H15 H 0 -0.3650(70) -0.2703(26) 0.1732(11) 1 3.70(22) 0.04691
C8 C 0 -0.4444(18) 0.02046(64) 0.24381(34) 1 3.09(18) 0.03909
C4 C 0 -0.4746(21) 0.36538(62) 0.31034(35) 1 3.09(18) 0.03909
C7 C 0 -0.6256(21) -0.02890(66) 0.32946(37) 1 3.09(18) 0.03909
H14 H 0 -0.4082(65) 0.5173(33) 0.3019(11) 1 3.70(22) 0.04691
C5 C 0 -0.6403(24) 0.31030(64) 0.39403(34) 1 3.09(18) 0.03909
F17 F 0 -0.7414(27) -0.22903(88) 0.33380(49) 1 3.09(18) 0.03909
C6 C 0 -0.7275(20) 0.11023(64) 0.40134(36) 1 3.09(18) 0.03909
H1 H 0 -0.6620(52) 0.4278(51) 0.4590(18) 1 3.70(22) 0.04691
H16 H 0 -0.8918(89) 0.0653(46) 0.4593(17) 1 3.70(22) 0.04691

loop_
_geom_angle_id
_geom_angle_atom_site_label_1
_geom_angle_atom_site_label_2
_geom_angle_atom_site_label_3
_geom_angle
1 C11 C13 H18 124(1)
4 C13 C11 C12 120.2(5)
5 C13 C11 C10 122.1(5)
6 C12 C11 C10 117.7(5)
7 C11 C12 N3 122.9(5)
10 C11 C10 C9 117.2(5)
11 C11 C10 O2 119.3(6)
12 C9 C10 O2 122.3(6)
13 C12 N3 H15 116(1)
14 C12 N3 C8 120.1(5)
15 H15 N3 C8 123(1)
16 C10 C9 C8 122.9(5)
17 C10 C9 C4 118.4(5)
18 C8 C9 C4 118.7(5)
19 N3 C8 C9 118.8(5)
20 N3 C8 C7 124.3(5)
21 C9 C8 C7 116.8(5)
22 C9 C4 H14 116(1)
23 C9 C4 C5 122.1(5)
24 H14 C4 C5 121(1)
25 C8 C7 F17 117.7(6)
26 C8 C7 C6 122.9(5)
27 F17 C7 C6 118.8(6)
28 C4 C5 C6 119.6(6)
29 C4 C5 H1 120(2)
30 C6 C5 H1 120(2)
31 C7 C6 C5 119.8(6)
32 C7 C6 H16 121(2)
33 C5 C6 H16 119(2)
37 C13 C11 C12 120.2(5)
38 C13 C11 C10 122.1(5)
39 C12 C11 C10 117.7(5)
42 C11 C12 N3 122.9(5)
43 C11 C10 C9 117.2(5)
44 C11 C10 O2 119.3(6)
45 C9 C10 O2 122.3(6)
46 C12 N3 H15 116(1)
47 C12 N3 C8 120.1(5)
48 H15 N3 C8 123(1)
49 C10 C9 C8 122.9(5)
50 C10 C9 C4 118.4(5)
51 C8 C9 C4 118.7(5)
52 N3 C8 C9 118.8(5)
53 N3 C8 C7 124.3(5)
54 C9 C8 C7 116.8(5)
55 C9 C4 H14 116(1)
56 C9 C4 C5 122.1(5)
57 H14 C4 C5 121(1)
58 C8 C7 F17 117.7(6)
59 C8 C7 C6 122.9(5)
60 F17 C7 C6 118.8(6)
61 C4 C5 C6 119.6(6)
62 C4 C5 H1 120(2)
63 C6 C5 H1 120(2)
64 C7 C6 C5 119.8(6)
65 C7 C6 H16 121(2)
66 C5 C6 H16 119(2)

loop_
_geom_bond_id
_geom_bond_atom_site_label_1
_geom_bond_atom_site_label_2
_geom_bond_distance
1 C13 C11 1.404(7)
2 C13 H18 1.09(2)
4 C11 C12 1.443(5)
5 C11 C10 1.458(7)
6 C12 N3 1.419(7)
8 C10 C9 1.454(7)
9 C10 O2 1.261(9)
10 N3 H15 1.06(2)
11 N3 C8 1.386(7)
12 C9 C8 1.434(7)
13 C9 C4 1.394(7)
14 C8 C7 1.417(8)
15 C4 H14 1.06(2)
16 C4 C5 1.385(8)
17 C7 F17 1.369(8)
18 C7 C6 1.365(8)
19 C5 C6 1.379(6)
20 C5 H1 1.11(3)
21 C6 H16 1.05(3)
22 C13 C11 1.404(7)
23 C13 H18 1.09(2)
24 C11 C12 1.443(5)
25 C11 C10 1.458(7)
26 C12 N3 1.419(7)
27 C10 C9 1.454(7)
28 C10 O2 1.261(9)
29 N3 H15 1.06(2)
30 N3 C8 1.386(7)
31 C9 C8 1.434(7)
32 C9 C4 1.394(7)
33 C8 C7 1.417(8)
34 C4 H14 1.06(2)
35 C4 C5 1.385(8)
36 C7 F17 1.369(8)
37 C7 C6 1.365(8)
38 C5 C6 1.379(6)
39 C5 H1 1.11(3)
40 C6 H16 1.05(3)
